data_7719827
loop_
_publ_author_name
'Bakija, Marija'
'Peri&#x107;, Berislav'
'Rinkovec, Tamara'
'Sanders, Ernest'
'Kokan, Zoran'
'&#x160;tefani&#x107;, Zoran'
'Vianello, Robert'
'Kirin, Sre&#x107;ko I'

_publ_section_title
;
 Induction of helical chirality in tetrahedral transition metal complexes
 with non-bridging monodentate oxazolines.
;
_journal_issue 46
_journal_name_full 'Dalton transactions (Cambridge, England : 2003)'
_journal_page_first 17083
_journal_page_last 17101
_journal_paper_doi 10.1039/d5dt02399h
_journal_volume 54
_journal_year 2025
_chemical_absolute_configuration syn
_chemical_formula_moiety 'C23 H26 Br2 Co N2 O2'
_chemical_formula_sum 'C23 H26 Br2 Co N2 O2'
_chemical_formula_weight 581.21
_space_group_crystal_system orthorhombic
_space_group_IT_number 19
_space_group_name_Hall 'P 2ac 2ab'
_space_group_name_H-M_alt 'P 21 21 21'
_atom_sites_solution_hydrogens geom
_atom_sites_solution_primary direct
_atom_sites_solution_secondary difmap
_audit_creation_method SHELXL-2019/3
_audit_update_record
;
2025-09-18 deposited with the CCDC.	2025-11-05 downloaded from the CCDC.
;
_cell_angle_alpha 90
_cell_angle_beta 90
_cell_angle_gamma 90
_cell_formula_units_Z 4
_cell_length_a 9.6188(2)
_cell_length_b 12.4880(2)
_cell_length_c 20.1106(3)
_cell_measurement_reflns_used 6132
_cell_measurement_temperature 293(2)
_cell_measurement_theta_max 76.3620
_cell_measurement_theta_min 4.1520
_cell_volume 2415.68(7)
_computing_cell_refinement 'CrysAlisPro 1.171.42.101a (Rigaku OD, 2023)'
_computing_data_collection 'CrysAlisPro 1.171.42.101a (Rigaku OD, 2023)'
_computing_data_reduction 'CrysAlisPro 1.171.42.101a (Rigaku OD, 2023)'
_computing_structure_refinement 'SHELXL-2019/2 (Sheldrick, 2019)'
_computing_structure_solution 'SHELXT 2018/2 (Sheldrick, 2018)'
_diffrn_ambient_temperature 293(2)
_diffrn_detector_area_resol_mean 10.0000
_diffrn_measured_fraction_theta_full 0.998
_diffrn_measured_fraction_theta_max 0.945
_diffrn_measurement_device_type 'XtaLAB Synergy, Dualflex, HyPix'
_diffrn_measurement_method '\w scans'
_diffrn_radiation_type CuK\a
_diffrn_radiation_wavelength 1.54184
_diffrn_reflns_av_R_equivalents 0.0296
_diffrn_reflns_av_unetI/netI 0.0347
_diffrn_reflns_Laue_measured_fraction_full 0.998
_diffrn_reflns_Laue_measured_fraction_max 0.945
_diffrn_reflns_limit_h_max 12
_diffrn_reflns_limit_h_min -11
_diffrn_reflns_limit_k_max 9
_diffrn_reflns_limit_k_min -14
_diffrn_reflns_limit_l_max 25
_diffrn_reflns_limit_l_min -24
_diffrn_reflns_number 10526
_diffrn_reflns_point_group_measured_fraction_full 0.931
_diffrn_reflns_point_group_measured_fraction_max 0.860
_diffrn_reflns_theta_full 67.684
_diffrn_reflns_theta_max 76.975
_diffrn_reflns_theta_min 4.167
_diffrn_source_type 'PhotonJet (Cu) X-ray Source'
_exptl_absorpt_coefficient_mu 9.610
_exptl_absorpt_correction_T_max 1.00000
_exptl_absorpt_correction_T_min 0.23487
_exptl_absorpt_correction_type multi-scan
_exptl_absorpt_process_details
;
CrysAlisPro 1.171.43.136a (Rigaku Oxford Diffraction, 2024)
Empirical absorption correction using spherical harmonics,
implemented in SCALE3 ABSPACK scaling algorithm.
;
_exptl_crystal_colour 'dark blue'
_exptl_crystal_density_diffrn 1.598
_exptl_crystal_description rhomb
_exptl_crystal_F_000 1164
_exptl_crystal_size_max 0.3
_exptl_crystal_size_mid 0.2
_exptl_crystal_size_min 0.1
_refine_diff_density_max 0.344
_refine_diff_density_min -0.416
_refine_diff_density_rms 0.048
_refine_ls_abs_structure_details
;
 Flack x determined using 1246 quotients [(I+)-(I-)]/[(I+)+(I-)]
 (Parsons, Flack and Wagner, Acta Cryst. B69 (2013) 249-259).
;
_refine_ls_abs_structure_Flack -0.029(3)
_refine_ls_extinction_method none
_refine_ls_goodness_of_fit_ref 1.052
_refine_ls_hydrogen_treatment constr
_refine_ls_matrix_type full
_refine_ls_number_parameters 273
_refine_ls_number_reflns 4384
_refine_ls_number_restraints 0
_refine_ls_restrained_S_all 1.052
_refine_ls_R_factor_all 0.0440
_refine_ls_R_factor_gt 0.0310
_refine_ls_shift/su_max 0.000
_refine_ls_shift/su_mean 0.000
_refine_ls_structure_factor_coef Fsqd
_refine_ls_weighting_details 'w=1/[\s^2^(Fo^2^)+(0.0310P)^2^+0.5397P] where P=(Fo^2^+2Fc^2^)/3'
_refine_ls_weighting_scheme calc
_refine_ls_wR_factor_gt 0.0661
_refine_ls_wR_factor_ref 0.0689
_reflns_Friedel_coverage 0.606
_reflns_Friedel_fraction_full 0.842
_reflns_Friedel_fraction_max 0.749
_reflns_number_gt 3834
_reflns_number_total 4384
_reflns_threshold_expression 'I > 2\s(I)'
_cod_data_source_file d5dt02399h4.cif
_cod_data_source_block Co_BOX2_Br2
_cod_depositor_comments 'Adding full bibliography for 7719815--7719833.cif.'
_cod_database_code 7719827
_shelx_shelxl_version_number 2019/3
_shelx_space_group_comment
;
The symmetry employed for this shelxl refinement is uniquely defined
by the following loop, which should always be used as a source of
symmetry information in preference to the above space-group names.
They are only intended as comments.
;

loop_
_space_group_symop_operation_xyz
'x, y, z'
'-x+1/2, -y, z+1/2'
'-x, y+1/2, -z+1/2'
'x+1/2, -y+1/2, -z'

loop_
_atom_site_label
_atom_site_type_symbol
_atom_site_fract_x
_atom_site_fract_y
_atom_site_fract_z
_atom_site_U_iso_or_equiv
_atom_site_adp_type
_atom_site_occupancy
_atom_site_site_symmetry_order
_atom_site_calc_flag
_atom_site_refinement_flags_posn
_atom_site_refinement_flags_adp
_atom_site_refinement_flags_occupancy
_atom_site_disorder_assembly
_atom_site_disorder_group
Co Co 0.65738(8) 0.12361(5) 0.08544(3) 0.04373(18) Uani 1 1 d . . . . .
Br1 Br 0.76464(7) -0.03801(4) 0.11619(3) 0.07084(19) Uani 1 1 d . . . . .
Br2 Br 0.68030(6) 0.16543(4) -0.02899(3) 0.06342(17) Uani 1 1 d . . . . .
O1O1 O 0.2793(4) 0.1396(3) 0.18373(17) 0.0700(11) Uani 1 1 d . . . . .
C2O1 C 0.4087(5) 0.1664(4) 0.1658(2) 0.0518(11) Uani 1 1 d . . . . .
N3O1 N 0.4624(4) 0.1136(3) 0.11883(19) 0.0477(9) Uani 1 1 d . . . . .
C4O1 C 0.3599(5) 0.0326(4) 0.0958(2) 0.0518(11) Uani 1 1 d . . . . .
H4O1 H 0.396668 -0.039659 0.103080 0.062 Uiso 1 1 calc R U . . .
C5O1 C 0.2368(7) 0.0522(5) 0.1411(3) 0.0838(18) Uani 1 1 d . . . . .
H5OA H 0.155143 0.071622 0.115478 0.101 Uiso 1 1 calc R U . . .
H5OB H 0.215885 -0.011203 0.167116 0.101 Uiso 1 1 calc R U . . .
C0B1 C 0.3298(6) 0.0497(4) 0.0220(2) 0.0597(12) Uani 1 1 d . . . . .
H0BB H 0.301868 0.123577 0.015359 0.072 Uiso 1 1 calc R U . . .
H0BA H 0.414921 0.038266 -0.002828 0.072 Uiso 1 1 calc R U . . .
C1B1 C 0.2193(5) -0.0220(4) -0.0055(2) 0.0509(11) Uani 1 1 d . . . . .
C2B1 C 0.2463(7) -0.1270(4) -0.0233(3) 0.0695(15) Uani 1 1 d . . . . .
H2B1 H 0.335769 -0.153995 -0.018325 0.083 Uiso 1 1 calc R U . . .
C3B1 C 0.1423(10) -0.1928(5) -0.0485(3) 0.089(2) Uani 1 1 d . . . . .
H3B1 H 0.162517 -0.263183 -0.060181 0.107 Uiso 1 1 calc R U . . .
C4B1 C 0.0105(8) -0.1540(6) -0.0561(3) 0.0790(18) Uani 1 1 d . . . . .
H4B1 H -0.059352 -0.197795 -0.072968 0.095 Uiso 1 1 calc R U . . .
C5B1 C -0.0179(6) -0.0518(5) -0.0390(3) 0.0729(16) Uani 1 1 d . . . . .
H5B1 H -0.107698 -0.025453 -0.043919 0.087 Uiso 1 1 calc R U . . .
C6B1 C 0.0843(6) 0.0136(4) -0.0144(3) 0.0613(14) Uani 1 1 d . . . . .
H6B1 H 0.062232 0.083841 -0.003299 0.074 Uiso 1 1 calc R U . . .
O1O2 O 0.6504(4) 0.3863(3) 0.21202(18) 0.0659(10) Uani 1 1 d . . . . .
C2O2 C 0.6102(6) 0.2945(4) 0.1835(2) 0.0502(12) Uani 1 1 d . . . . .
N3O2 N 0.6958(4) 0.2501(3) 0.14412(17) 0.0454(9) Uani 1 1 d . . . . .
C4O2 C 0.8259(6) 0.3129(4) 0.1450(2) 0.0579(13) Uani 1 1 d . . . . .
H4O2 H 0.852346 0.330473 0.099263 0.070 Uiso 1 1 calc R U . . .
C5O2 C 0.7802(7) 0.4156(4) 0.1807(3) 0.0728(17) Uani 1 1 d . . . . .
H5OC H 0.848440 0.437324 0.213546 0.087 Uiso 1 1 calc R U . . .
H5OD H 0.766774 0.473623 0.149259 0.087 Uiso 1 1 calc R U . . .
C0B2 C 0.9447(5) 0.2502(5) 0.1780(3) 0.0617(14) Uani 1 1 d . . . . .
H0BD H 0.958404 0.184303 0.153370 0.074 Uiso 1 1 calc R U . . .
H0BC H 1.029309 0.291981 0.173890 0.074 Uiso 1 1 calc R U . . .
C1B2 C 0.9250(5) 0.2221(4) 0.2505(2) 0.0553(13) Uani 1 1 d . . . . .
C2B2 C 0.8648(7) 0.1256(4) 0.2686(3) 0.0668(15) Uani 1 1 d . . . . .
H2B2 H 0.835635 0.078037 0.235852 0.080 Uiso 1 1 calc R U . . .
C3B2 C 0.8477(7) 0.0993(5) 0.3347(3) 0.0807(18) Uani 1 1 d . . . . .
H3B2 H 0.808098 0.033803 0.345969 0.097 Uiso 1 1 calc R U . . .
C4B2 C 0.8884(7) 0.1686(5) 0.3841(3) 0.0783(17) Uani 1 1 d . . . . .
H4B2 H 0.875435 0.150932 0.428546 0.094 Uiso 1 1 calc R U . . .
C5B2 C 0.9482(7) 0.2638(5) 0.3668(3) 0.0741(17) Uani 1 1 d . . . . .
H5B2 H 0.975979 0.311482 0.399743 0.089 Uiso 1 1 calc R U . . .
C6B2 C 0.9678(6) 0.2901(5) 0.2999(3) 0.0673(15) Uani 1 1 d . . . . .
H6B2 H 1.010418 0.354473 0.288838 0.081 Uiso 1 1 calc R U . . .
C1 C 0.4667(5) 0.2586(4) 0.2057(2) 0.0533(12) Uani 1 1 d . . . . .
C11 C 0.4806(7) 0.2217(6) 0.2787(3) 0.0814(19) Uani 1 1 d . . . . .
H11A H 0.545765 0.163631 0.281287 0.122 Uiso 1 1 calc R U . . .
H11B H 0.391676 0.198292 0.294766 0.122 Uiso 1 1 calc R U . . .
H11C H 0.513046 0.280285 0.305461 0.122 Uiso 1 1 calc R U . . .
C12 C 0.3666(7) 0.3543(5) 0.2007(3) 0.084(2) Uani 1 1 d . . . . .
H12A H 0.358368 0.375892 0.155028 0.126 Uiso 1 1 calc R U . . .
H12B H 0.402123 0.412852 0.226525 0.126 Uiso 1 1 calc R U . . .
H12C H 0.276906 0.333883 0.217301 0.126 Uiso 1 1 calc R U . . .

loop_
_atom_site_aniso_label
_atom_site_aniso_U_11
_atom_site_aniso_U_22
_atom_site_aniso_U_33
_atom_site_aniso_U_23
_atom_site_aniso_U_13
_atom_site_aniso_U_12
Co 0.0482(4) 0.0475(4) 0.0355(4) -0.0038(3) 0.0033(3) 0.0090(3)
Br1 0.0926(5) 0.0522(3) 0.0677(3) -0.0037(3) -0.0066(3) 0.0254(3)
Br2 0.0798(4) 0.0708(3) 0.0397(2) 0.0013(2) 0.0087(3) 0.0004(3)
O1O1 0.055(2) 0.104(3) 0.051(2) -0.0130(19) 0.0145(18) -0.001(2)
C2O1 0.049(3) 0.070(3) 0.037(2) 0.003(2) 0.002(2) 0.011(3)
N3O1 0.045(2) 0.056(2) 0.042(2) 0.0019(19) 0.0019(18) 0.0052(18)
C4O1 0.056(3) 0.052(2) 0.047(3) 0.005(2) 0.001(2) 0.003(2)
C5O1 0.078(4) 0.106(4) 0.067(4) -0.018(3) 0.024(3) -0.020(4)
C0B1 0.059(3) 0.068(3) 0.053(3) 0.008(2) 0.006(3) -0.002(3)
C1B1 0.057(3) 0.059(3) 0.036(2) 0.005(2) 0.007(2) 0.003(2)
C2B1 0.082(4) 0.072(3) 0.054(3) -0.008(3) 0.004(3) 0.023(3)
C3B1 0.154(7) 0.056(3) 0.056(3) -0.018(3) 0.003(4) 0.010(4)
C4B1 0.097(5) 0.090(4) 0.050(3) -0.013(3) -0.002(3) -0.019(4)
C5B1 0.060(3) 0.107(5) 0.052(3) -0.009(3) 0.000(3) -0.004(4)
C6B1 0.063(3) 0.065(3) 0.056(3) -0.005(2) -0.002(3) 0.008(3)
O1O2 0.083(3) 0.059(2) 0.056(2) -0.0183(17) -0.002(2) 0.004(2)
C2O2 0.066(3) 0.053(2) 0.031(2) -0.002(2) -0.008(2) 0.016(2)
N3O2 0.054(2) 0.0498(18) 0.0324(17) -0.0006(15) -0.0026(18) 0.0047(18)
C4O2 0.073(3) 0.066(3) 0.035(2) -0.001(2) 0.002(2) -0.008(3)
C5O2 0.103(5) 0.059(3) 0.057(3) -0.005(2) -0.008(3) -0.010(3)
C0B2 0.050(3) 0.086(4) 0.048(3) -0.006(3) 0.006(2) -0.006(3)
C1B2 0.038(3) 0.079(4) 0.049(3) -0.003(3) -0.005(2) 0.001(3)
C2B2 0.077(4) 0.065(3) 0.058(3) 0.000(3) -0.015(3) -0.012(3)
C3B2 0.092(5) 0.077(4) 0.073(4) 0.016(3) -0.023(4) -0.027(4)
C4B2 0.082(4) 0.102(4) 0.051(3) 0.010(3) -0.016(3) -0.025(4)
C5B2 0.084(4) 0.089(4) 0.050(3) -0.001(3) -0.017(3) -0.027(4)
C6B2 0.065(3) 0.078(4) 0.059(3) 0.005(3) -0.012(3) -0.024(3)
C1 0.052(3) 0.072(3) 0.036(2) -0.010(2) -0.002(2) 0.018(3)
C11 0.081(4) 0.125(5) 0.038(3) 0.003(3) -0.002(3) -0.007(4)
C12 0.073(4) 0.090(4) 0.088(4) -0.032(3) -0.014(4) 0.037(4)

loop_
_atom_type_symbol
_atom_type_description
_atom_type_scat_dispersion_real
_atom_type_scat_dispersion_imag
_atom_type_scat_source
C C 0.0181 0.0091 'International Tables Vol C Tables 4.2.6.8 and 6.1.1.4'
H H 0.0000 0.0000 'International Tables Vol C Tables 4.2.6.8 and 6.1.1.4'
Br Br -0.6763 1.2805 'International Tables Vol C Tables 4.2.6.8 and 6.1.1.4'
Co Co -2.3653 3.6143 'International Tables Vol C Tables 4.2.6.8 and 6.1.1.4'
N N 0.0311 0.0180 'International Tables Vol C Tables 4.2.6.8 and 6.1.1.4'
O O 0.0492 0.0322 'International Tables Vol C Tables 4.2.6.8 and 6.1.1.4'

loop_
_geom_angle_atom_site_label_1
_geom_angle_atom_site_label_2
_geom_angle_atom_site_label_3
_geom_angle
_geom_angle_site_symmetry_1
_geom_angle_site_symmetry_3
_geom_angle_publ_flag
N3O1 Co N3O2 91.40(16) . . ?
N3O1 Co Br1 105.70(11) . . ?
N3O2 Co Br1 116.14(11) . . ?
N3O1 Co Br2 115.32(11) . . ?
N3O2 Co Br2 112.38(10) . . ?
Br1 Co Br2 113.82(3) . . ?
C2O1 O1O1 C5O1 106.9(4) . . ?
N3O1 C2O1 O1O1 116.9(5) . . ?
N3O1 C2O1 C1 130.2(5) . . ?
O1O1 C2O1 C1 113.0(4) . . ?
C2O1 N3O1 C4O1 108.5(4) . . ?
C2O1 N3O1 Co 127.1(4) . . ?
C4O1 N3O1 Co 124.1(3) . . ?
N3O1 C4O1 C5O1 102.8(4) . . ?
N3O1 C4O1 C0B1 109.4(4) . . ?
C5O1 C4O1 C0B1 114.4(5) . . ?
O1O1 C5O1 C4O1 104.9(5) . . ?
C1B1 C0B1 C4O1 114.2(4) . . ?
C6B1 C1B1 C2B1 116.5(5) . . ?
C6B1 C1B1 C0B1 121.5(4) . . ?
C2B1 C1B1 C0B1 122.0(5) . . ?
C1B1 C2B1 C3B1 121.3(6) . . ?
C4B1 C3B1 C2B1 119.9(6) . . ?
C5B1 C4B1 C3B1 119.6(6) . . ?
C4B1 C5B1 C6B1 120.7(6) . . ?
C5B1 C6B1 C1B1 121.9(5) . . ?
C2O2 O1O2 C5O2 106.2(4) . . ?
N3O2 C2O2 O1O2 117.0(5) . . ?
N3O2 C2O2 C1 130.1(5) . . ?
O1O2 C2O2 C1 112.9(4) . . ?
C2O2 N3O2 C4O2 108.0(4) . . ?
C2O2 N3O2 Co 126.2(3) . . ?
C4O2 N3O2 Co 125.6(3) . . ?
N3O2 C4O2 C5O2 102.0(4) . . ?
N3O2 C4O2 C0B2 111.4(4) . . ?
C5O2 C4O2 C0B2 116.0(5) . . ?
O1O2 C5O2 C4O2 103.9(4) . . ?
C1B2 C0B2 C4O2 116.2(4) . . ?
C6B2 C1B2 C2B2 118.3(5) . . ?
C6B2 C1B2 C0B2 121.2(5) . . ?
C2B2 C1B2 C0B2 120.5(5) . . ?
C3B2 C2B2 C1B2 120.7(5) . . ?
C4B2 C3B2 C2B2 120.8(6) . . ?
C5B2 C4B2 C3B2 119.0(6) . . ?
C4B2 C5B2 C6B2 120.4(5) . . ?
C1B2 C6B2 C5B2 120.8(5) . . ?
C2O1 C1 C2O2 113.8(4) . . ?
C2O1 C1 C12 109.0(4) . . ?
C2O2 C1 C12 108.7(5) . . ?
C2O1 C1 C11 108.1(5) . . ?
C2O2 C1 C11 106.8(4) . . ?
C12 C1 C11 110.4(5) . . ?

loop_
_geom_bond_atom_site_label_1
_geom_bond_atom_site_label_2
_geom_bond_distance
_geom_bond_site_symmetry_2
_geom_bond_publ_flag
Co N3O1 1.996(4) . ?
Co N3O2 2.006(4) . ?
Co Br1 2.3495(8) . ?
Co Br2 2.3701(8) . ?
O1O1 C2O1 1.339(6) . ?
O1O1 C5O1 1.447(7) . ?
C2O1 N3O1 1.262(6) . ?
C2O1 C1 1.511(7) . ?
N3O1 C4O1 1.486(6) . ?
C4O1 C5O1 1.514(8) . ?
C4O1 C0B1 1.527(7) . ?
C0B1 C1B1 1.496(7) . ?
C1B1 C6B1 1.384(7) . ?
C1B1 C2B1 1.384(7) . ?
C2B1 C3B1 1.391(10) . ?
C3B1 C4B1 1.366(10) . ?
C4B1 C5B1 1.350(9) . ?
C5B1 C6B1 1.369(8) . ?
O1O2 C2O2 1.339(6) . ?
O1O2 C5O2 1.445(7) . ?
C2O2 N3O2 1.270(6) . ?
C2O2 C1 1.518(7) . ?
N3O2 C4O2 1.477(7) . ?
C4O2 C5O2 1.533(7) . ?
C4O2 C0B2 1.536(7) . ?
C0B2 C1B2 1.511(7) . ?
C1B2 C6B2 1.370(7) . ?
C1B2 C2B2 1.386(7) . ?
C2B2 C3B2 1.378(9) . ?
C3B2 C4B2 1.375(8) . ?
C4B2 C5B2 1.366(8) . ?
C5B2 C6B2 1.396(8) . ?
C1 C12 1.538(7) . ?
C1 C11 1.544(7) . ?
